data_4331941
loop_
_publ_author_name
'Chen, Chien-Hong'
'Lee, Gene-Hsiang'
'Liaw, Wen-Feng'

_publ_section_title
;
 Mononuclear [NiII(L)(P-(o-C6H4S)2(o-C6H4SH))]0/1-(L = Thiolate,
 Selenolate, PPh3, and Cl) Complexes with Intramolecular
 [Ni&#x00B7;&#x00B7;&#x00B7;S&#x00B7;&#x00B7;&#x00B7;H&#x00B7;&#x00B7;&#x00B7;S]/[Ni&#x00B7;&#x00B7;&#x00B7;H&#x00B7;&#x00B7;&#x00B7;S]
 Interactions Modulated by the Coordinated Ligand L:&#x00A0; Relevance to
 the [NiFe] Hydrogenases
;
_journal_issue 5
_journal_name_full 'Inorganic Chemistry'
_journal_page_first 2307
_journal_page_last 2316
_journal_paper_doi 10.1021/ic051924w
_journal_volume 45
_journal_year 2006
_chemical_formula_sum 'C61 H50 N Ni P3 S3 Se'
_chemical_formula_weight 1123.78
_chemical_name_systematic
; 
 ? 
;
_space_group_IT_number 2
_symmetry_cell_setting triclinic
_symmetry_space_group_name_Hall '-P 1'
_symmetry_space_group_name_H-M 'P -1'
_atom_sites_solution_hydrogens geom
_atom_sites_solution_primary direct
_atom_sites_solution_secondary difmap
_audit_creation_method SHELXL-97
_cell_angle_alpha 88.3150(10)
_cell_angle_beta 72.9270(10)
_cell_angle_gamma 72.8610(10)
_cell_formula_units_Z 2
_cell_length_a 10.6234(5)
_cell_length_b 15.6706(7)
_cell_length_c 17.3629(8)
_cell_measurement_temperature 100(2)
_cell_volume 2635.2(2)
_computing_structure_refinement 'SHELXL-97 (Sheldrick, 1997)'
_computing_structure_solution 'SHELXS-97 (Sheldrick, 1990)'
_diffrn_ambient_temperature 100(2)
_diffrn_measured_fraction_theta_full 0.993
_diffrn_measured_fraction_theta_max 0.993
_diffrn_radiation_monochromator graphite
_diffrn_radiation_source 'fine-focus sealed tube'
_diffrn_radiation_type MoK\a
_diffrn_radiation_wavelength 0.71073
_diffrn_reflns_av_R_equivalents 0.0307
_diffrn_reflns_av_sigmaI/netI 0.0416
_diffrn_reflns_limit_h_max 13
_diffrn_reflns_limit_h_min -14
_diffrn_reflns_limit_k_max 20
_diffrn_reflns_limit_k_min -20
_diffrn_reflns_limit_l_max 23
_diffrn_reflns_limit_l_min -23
_diffrn_reflns_number 31229
_diffrn_reflns_theta_full 28.31
_diffrn_reflns_theta_max 28.31
_diffrn_reflns_theta_min 1.23
_exptl_absorpt_coefficient_mu 1.310
_exptl_absorpt_correction_T_max 0.9713
_exptl_absorpt_correction_T_min 0.8448
_exptl_absorpt_correction_type empirical
_exptl_crystal_colour orange
_exptl_crystal_density_diffrn 1.416
_exptl_crystal_density_method 'not measured'
_exptl_crystal_F_000 1156
_exptl_crystal_size_max 0.30
_exptl_crystal_size_mid 0.25
_exptl_crystal_size_min 0.25
_refine_diff_density_max 0.685
_refine_diff_density_min -0.296
_refine_diff_density_rms 0.073
_refine_ls_extinction_method none
_refine_ls_goodness_of_fit_ref 1.003
_refine_ls_hydrogen_treatment mixed
_refine_ls_matrix_type full
_refine_ls_number_parameters 632
_refine_ls_number_reflns 13023
_refine_ls_number_restraints 0
_refine_ls_restrained_S_all 1.003
_refine_ls_R_factor_all 0.0397
_refine_ls_R_factor_gt 0.0309
_refine_ls_shift/su_max 0.004
_refine_ls_shift/su_mean 0.000
_refine_ls_structure_factor_coef Fsqd
_refine_ls_weighting_details 'calc w=1/[\s^2^(Fo^2^)+(0.0380P)^2^+0.0000P] where P=(Fo^2^+2Fc^2^)/3'
_refine_ls_weighting_scheme calc
_refine_ls_wR_factor_gt 0.0729
_refine_ls_wR_factor_ref 0.0753
_reflns_number_gt 10610
_reflns_number_total 13023
_reflns_threshold_expression >2sigma(I)
_cod_data_source_file ic051924wsup10.cif
_cod_data_source_block mr44m
_cod_depositor_comments
;
The following automatic conversions were performed:

'_symmetry_cell_setting' value 'Triclinic' changed to 'triclinic'
according to /home/saulius/struct/CIF-dictionaries/cif_core.dic
dictionary named 'cif_core.dic' version 2.4.2 from 2011-04-26.

Automatic conversion script
Id: cif_fix_values 1891 2012-01-12 08:04:46Z andrius 
;
_cod_original_sg_symbol_H-M P-1
_cod_database_code 4331941

loop_
_symmetry_equiv_pos_as_xyz
'x, y, z'
'-x, -y, -z'

loop_
_atom_site_label
_atom_site_type_symbol
_atom_site_fract_x
_atom_site_fract_y
_atom_site_fract_z
_atom_site_U_iso_or_equiv
_atom_site_adp_type
_atom_site_occupancy
_atom_site_symmetry_multiplicity
_atom_site_calc_flag
_atom_site_refinement_flags
Ni Ni 0.19768(2) 0.284751(15) 0.232109(12) 0.01489(6) Uani 1 1 d .
Se Se 0.085846(18) 0.174796(12) 0.270633(10) 0.01861(5) Uani 1 1 d .
N N 0.28538(14) 0.24907(10) 0.64525(9) 0.0184(3) Uani 1 1 d .
P1 P 0.30210(4) 0.38179(3) 0.20307(3) 0.01585(9) Uani 1 1 d .
P2 P 0.40523(4) 0.29395(3) 0.62828(3) 0.01590(9) Uani 1 1 d .
P3 P 0.25289(5) 0.16252(3) 0.68373(3) 0.01626(10) Uani 1 1 d .
S1 S 0.19988(5) 0.30548(3) 0.35761(3) 0.01971(10) Uani 1 1 d .
S2 S 0.13769(5) 0.30851(3) 0.12231(3) 0.01909(10) Uani 1 1 d .
S3 S 0.50843(5) 0.18195(3) 0.12388(3) 0.02353(10) Uani 1 1 d .
C1 C 0.11999(19) 0.09946(12) 0.17704(11) 0.0206(4) Uani 1 1 d .
C2 C 0.2490(2) 0.07166(13) 0.11885(12) 0.0298(5) Uani 1 1 d .
H2 H 0.3219 0.0923 0.1240 0.036 Uiso 1 1 calc R
C3 C 0.2719(2) 0.01414(14) 0.05356(13) 0.0354(5) Uani 1 1 d .
H3 H 0.3597 -0.0031 0.0139 0.042 Uiso 1 1 calc R
C4 C 0.1688(2) -0.01838(14) 0.04539(13) 0.0373(5) Uani 1 1 d .
H4 H 0.1856 -0.0586 0.0011 0.045 Uiso 1 1 calc R
C5 C 0.0405(2) 0.00844(14) 0.10262(13) 0.0349(5) Uani 1 1 d .
H5 H -0.0313 -0.0135 0.0977 0.042 Uiso 1 1 calc R
C6 C 0.0164(2) 0.06737(13) 0.16721(12) 0.0258(4) Uani 1 1 d .
H6 H -0.0727 0.0861 0.2055 0.031 Uiso 1 1 calc R
C7 C 0.20346(17) 0.41749(12) 0.36162(10) 0.0197(4) Uani 1 1 d .
C8 C 0.16834(19) 0.46670(14) 0.43485(11) 0.0269(4) Uani 1 1 d .
H8 H 0.1495 0.4385 0.4843 0.032 Uiso 1 1 calc R
C9 C 0.1610(2) 0.55651(14) 0.43543(12) 0.0319(5) Uani 1 1 d .
H9 H 0.1363 0.5893 0.4855 0.038 Uiso 1 1 calc R
C10 C 0.1890(2) 0.59921(14) 0.36419(12) 0.0307(5) Uani 1 1 d .
H10 H 0.1815 0.6611 0.3655 0.037 Uiso 1 1 calc R
C11 C 0.22786(19) 0.55113(13) 0.29093(12) 0.0249(4) Uani 1 1 d .
H11 H 0.2480 0.5798 0.2418 0.030 Uiso 1 1 calc R
C12 C 0.23733(17) 0.46057(12) 0.28952(10) 0.0186(4) Uani 1 1 d .
C13 C 0.19477(18) 0.39925(12) 0.08015(10) 0.0193(4) Uani 1 1 d .
C14 C 0.16330(19) 0.43564(13) 0.01071(11) 0.0255(4) Uani 1 1 d .
H14 H 0.1084 0.4127 -0.0126 0.031 Uiso 1 1 calc R
C15 C 0.2119(2) 0.50462(14) -0.02372(12) 0.0306(5) Uani 1 1 d .
H15 H 0.1880 0.5298 -0.0698 0.037 Uiso 1 1 calc R
C16 C 0.2955(2) 0.53798(14) 0.00785(12) 0.0292(5) Uani 1 1 d .
H16 H 0.3300 0.5846 -0.0171 0.035 Uiso 1 1 calc R
C17 C 0.32787(19) 0.50235(13) 0.07613(11) 0.0244(4) Uani 1 1 d .
H17 H 0.3857 0.5241 0.0978 0.029 Uiso 1 1 calc R
C18 C 0.27539(17) 0.43446(12) 0.11301(10) 0.0188(4) Uani 1 1 d .
C19 C 0.48927(17) 0.34776(12) 0.18756(10) 0.0178(4) Uani 1 1 d .
C20 C 0.54962(19) 0.40695(13) 0.21060(11) 0.0227(4) Uani 1 1 d .
H20 H 0.4935 0.4649 0.2336 0.027 Uiso 1 1 calc R
C21 C 0.69046(19) 0.38209(14) 0.20038(11) 0.0256(4) Uani 1 1 d .
H21 H 0.7298 0.4234 0.2160 0.031 Uiso 1 1 calc R
C22 C 0.77360(19) 0.29828(14) 0.16790(11) 0.0282(5) Uani 1 1 d .
H22 H 0.8697 0.2813 0.1618 0.034 Uiso 1 1 calc R
C23 C 0.71625(19) 0.23908(14) 0.14418(11) 0.0257(4) Uani 1 1 d .
H23 H 0.7736 0.1813 0.1213 0.031 Uiso 1 1 calc R
C24 C 0.57469(18) 0.26314(12) 0.15350(10) 0.0194(4) Uani 1 1 d .
C25 C 0.5064(2) 0.21435(15) 0.02371(11) 0.0314(5) Uani 1 1 d .
H25A H 0.4480 0.2763 0.0266 0.047 Uiso 1 1 calc R
H25B H 0.4697 0.1749 -0.0002 0.047 Uiso 1 1 calc R
H25C H 0.6006 0.2095 -0.0097 0.047 Uiso 1 1 calc R
C26 C 0.32654(18) 0.41235(12) 0.63252(10) 0.0183(4) Uani 1 1 d .
C27 C 0.40631(19) 0.46879(12) 0.60190(10) 0.0219(4) Uani 1 1 d .
H27 H 0.5033 0.4447 0.5786 0.026 Uiso 1 1 calc R
C28 C 0.3440(2) 0.56013(12) 0.60540(11) 0.0243(4) Uani 1 1 d .
H28 H 0.3980 0.5989 0.5840 0.029 Uiso 1 1 calc R
C29 C 0.2021(2) 0.59520(13) 0.64024(11) 0.0247(4) Uani 1 1 d .
H29 H 0.1593 0.6579 0.6427 0.030 Uiso 1 1 calc R
C30 C 0.12354(19) 0.53900(13) 0.67119(11) 0.0244(4) Uani 1 1 d .
H30 H 0.0269 0.5634 0.6955 0.029 Uiso 1 1 calc R
C31 C 0.18438(18) 0.44742(12) 0.66713(11) 0.0221(4) Uani 1 1 d .
H31 H 0.1298 0.4088 0.6878 0.026 Uiso 1 1 calc R
C32 C 0.50266(18) 0.27144(12) 0.70000(10) 0.0194(4) Uani 1 1 d .
C33 C 0.4694(2) 0.33399(14) 0.76414(11) 0.0266(4) Uani 1 1 d .
H33 H 0.4010 0.3899 0.7673 0.032 Uiso 1 1 calc R
C34 C 0.5360(2) 0.31468(17) 0.82297(12) 0.0364(5) Uani 1 1 d .
H34 H 0.5124 0.3571 0.8668 0.044 Uiso 1 1 calc R
C35 C 0.6369(2) 0.23373(18) 0.81811(12) 0.0395(6) Uani 1 1 d .
H35 H 0.6838 0.2214 0.8579 0.047 Uiso 1 1 calc R
C36 C 0.6697(2) 0.17073(16) 0.75569(12) 0.0344(5) Uani 1 1 d .
H36 H 0.7377 0.1148 0.7532 0.041 Uiso 1 1 calc R
C37 C 0.60293(18) 0.18934(14) 0.69666(11) 0.0247(4) Uani 1 1 d .
H37 H 0.6255 0.1460 0.6537 0.030 Uiso 1 1 calc R
C38 C 0.52154(17) 0.26062(11) 0.52791(10) 0.0161(3) Uani 1 1 d .
C39 C 0.66489(18) 0.23671(12) 0.50939(10) 0.0191(4) Uani 1 1 d .
H39 H 0.7064 0.2410 0.5501 0.023 Uiso 1 1 calc R
C40 C 0.74648(18) 0.20660(12) 0.43102(10) 0.0211(4) Uani 1 1 d .
H40 H 0.8442 0.1886 0.4184 0.025 Uiso 1 1 calc R
C41 C 0.68600(19) 0.20271(12) 0.37126(10) 0.0232(4) Uani 1 1 d .
H41 H 0.7425 0.1821 0.3178 0.028 Uiso 1 1 calc R
C42 C 0.54422(19) 0.22855(12) 0.38858(11) 0.0223(4) Uani 1 1 d .
H42 H 0.5034 0.2270 0.3469 0.027 Uiso 1 1 calc R
C43 C 0.46149(18) 0.25679(12) 0.46700(10) 0.0206(4) Uani 1 1 d .
H43 H 0.3639 0.2735 0.4793 0.025 Uiso 1 1 calc R
C44 C 0.17037(18) 0.18066(12) 0.79072(10) 0.0198(4) Uani 1 1 d .
C45 C 0.24811(19) 0.18405(13) 0.84207(11) 0.0244(4) Uani 1 1 d .
H45 H 0.3455 0.1709 0.8211 0.029 Uiso 1 1 calc R
C46 C 0.1836(2) 0.20658(14) 0.92395(11) 0.0311(5) Uani 1 1 d .
H46 H 0.2370 0.2078 0.9590 0.037 Uiso 1 1 calc R
C47 C 0.0421(2) 0.22718(16) 0.95441(12) 0.0380(5) Uani 1 1 d .
H47 H -0.0020 0.2427 1.0104 0.046 Uiso 1 1 calc R
C48 C -0.0353(2) 0.22528(17) 0.90358(13) 0.0419(6) Uani 1 1 d .
H48 H -0.1328 0.2401 0.9248 0.050 Uiso 1 1 calc R
C49 C 0.0275(2) 0.20202(15) 0.82168(12) 0.0318(5) Uani 1 1 d .
H49 H -0.0267 0.2007 0.7871 0.038 Uiso 1 1 calc R
C50 C 0.40473(17) 0.06727(12) 0.66332(10) 0.0182(4) Uani 1 1 d .
C51 C 0.49556(18) 0.05696(12) 0.58478(10) 0.0205(4) Uani 1 1 d .
H51 H 0.4703 0.0956 0.5450 0.025 Uiso 1 1 calc R
C52 C 0.62155(19) -0.00891(12) 0.56470(11) 0.0230(4) Uani 1 1 d .
H52 H 0.6828 -0.0152 0.5114 0.028 Uiso 1 1 calc R
C53 C 0.65817(19) -0.06552(13) 0.62222(11) 0.0262(4) Uani 1 1 d .
H53 H 0.7453 -0.1102 0.6087 0.031 Uiso 1 1 calc R
C54 C 0.5679(2) -0.05726(14) 0.69954(12) 0.0306(5) Uani 1 1 d .
H54 H 0.5933 -0.0968 0.7387 0.037 Uiso 1 1 calc R
C55 C 0.44094(19) 0.00806(13) 0.72034(11) 0.0255(4) Uani 1 1 d .
H55 H 0.3788 0.0125 0.7732 0.031 Uiso 1 1 calc R
C56 C 0.13686(17) 0.13698(12) 0.63723(10) 0.0171(4) Uani 1 1 d .
C57 C 0.09650(18) 0.18954(12) 0.57789(11) 0.0202(4) Uani 1 1 d .
H57 H 0.1275 0.2404 0.5632 0.024 Uiso 1 1 calc R
C58 C 0.01080(18) 0.16760(12) 0.54012(11) 0.0225(4) Uani 1 1 d .
H58 H -0.0164 0.2033 0.4992 0.027 Uiso 1 1 calc R
C59 C -0.03529(18) 0.09370(13) 0.56193(11) 0.0237(4) Uani 1 1 d .
H59 H -0.0949 0.0793 0.5364 0.028 Uiso 1 1 calc R
C60 C 0.00545(19) 0.04079(13) 0.62092(11) 0.0245(4) Uani 1 1 d .
H60 H -0.0262 -0.0098 0.6357 0.029 Uiso 1 1 calc R
C61 C 0.09217(19) 0.06172(12) 0.65825(11) 0.0220(4) Uani 1 1 d .
H61 H 0.1212 0.0250 0.6981 0.026 Uiso 1 1 calc R

loop_
_atom_site_aniso_label
_atom_site_aniso_U_11
_atom_site_aniso_U_22
_atom_site_aniso_U_33
_atom_site_aniso_U_23
_atom_site_aniso_U_13
_atom_site_aniso_U_12
Ni 0.01315(11) 0.01702(12) 0.01482(11) 0.00028(8) -0.00408(8) -0.00501(9)
Se 0.01757(9) 0.01932(10) 0.01815(9) 0.00065(7) -0.00226(7) -0.00734(7)
N 0.0141(7) 0.0186(8) 0.0219(7) 0.0003(6) -0.0046(6) -0.0047(6)
P1 0.0135(2) 0.0189(2) 0.0154(2) -0.00072(17) -0.00345(17) -0.00584(18)
P2 0.0126(2) 0.0183(2) 0.0158(2) -0.00121(17) -0.00304(17) -0.00417(18)
P3 0.0143(2) 0.0175(2) 0.0158(2) -0.00118(17) -0.00368(17) -0.00366(18)
S1 0.0205(2) 0.0226(2) 0.0168(2) 0.00190(17) -0.00716(17) -0.00587(19)
S2 0.0188(2) 0.0246(2) 0.0174(2) 0.00205(17) -0.00693(17) -0.01033(19)
S3 0.0208(2) 0.0251(3) 0.0226(2) -0.00209(19) -0.00420(18) -0.0059(2)
C1 0.0228(9) 0.0161(9) 0.0223(9) 0.0004(7) -0.0056(7) -0.0062(8)
C2 0.0238(10) 0.0290(11) 0.0339(11) -0.0075(9) -0.0019(8) -0.0098(9)
C3 0.0301(11) 0.0333(12) 0.0339(11) -0.0107(9) 0.0014(9) -0.0063(10)
C4 0.0444(13) 0.0292(12) 0.0367(12) -0.0104(9) -0.0127(10) -0.0066(10)
C5 0.0357(12) 0.0297(12) 0.0440(13) -0.0052(10) -0.0168(10) -0.0115(10)
C6 0.0235(10) 0.0247(10) 0.0287(10) 0.0002(8) -0.0074(8) -0.0065(8)
C7 0.0147(8) 0.0229(10) 0.0219(9) -0.0022(7) -0.0067(7) -0.0047(7)
C8 0.0244(10) 0.0350(12) 0.0203(9) -0.0046(8) -0.0057(8) -0.0077(9)
C9 0.0285(11) 0.0355(12) 0.0301(11) -0.0142(9) -0.0067(9) -0.0077(9)
C10 0.0278(11) 0.0239(11) 0.0397(12) -0.0101(9) -0.0064(9) -0.0093(9)
C11 0.0208(9) 0.0250(10) 0.0274(10) -0.0034(8) -0.0028(8) -0.0087(8)
C12 0.0136(8) 0.0215(9) 0.0196(8) -0.0042(7) -0.0035(7) -0.0047(7)
C13 0.0158(8) 0.0215(10) 0.0171(8) 0.0007(7) -0.0020(7) -0.0033(7)
C14 0.0233(10) 0.0338(11) 0.0218(9) 0.0048(8) -0.0091(8) -0.0102(9)
C15 0.0314(11) 0.0371(12) 0.0231(10) 0.0135(9) -0.0096(8) -0.0095(10)
C16 0.0299(11) 0.0290(11) 0.0287(10) 0.0118(8) -0.0052(9) -0.0133(9)
C17 0.0225(9) 0.0252(10) 0.0261(10) 0.0012(8) -0.0047(8) -0.0103(8)
C18 0.0157(8) 0.0196(9) 0.0174(8) 0.0012(7) -0.0020(7) -0.0028(7)
C19 0.0139(8) 0.0258(10) 0.0147(8) 0.0039(7) -0.0039(7) -0.0082(7)
C20 0.0211(9) 0.0284(11) 0.0206(9) 0.0027(8) -0.0058(7) -0.0110(8)
C21 0.0224(10) 0.0420(12) 0.0197(9) 0.0072(8) -0.0089(8) -0.0183(9)
C22 0.0164(9) 0.0485(13) 0.0215(9) 0.0098(9) -0.0068(8) -0.0121(9)
C23 0.0170(9) 0.0359(12) 0.0204(9) 0.0034(8) -0.0037(7) -0.0041(8)
C24 0.0156(8) 0.0279(10) 0.0151(8) 0.0039(7) -0.0039(7) -0.0079(8)
C25 0.0291(11) 0.0404(13) 0.0225(10) -0.0025(9) -0.0073(8) -0.0074(10)
C26 0.0180(9) 0.0180(9) 0.0171(8) -0.0028(7) -0.0041(7) -0.0036(7)
C27 0.0177(9) 0.0235(10) 0.0201(9) -0.0030(7) -0.0003(7) -0.0049(8)
C28 0.0277(10) 0.0217(10) 0.0221(9) 0.0000(7) -0.0023(8) -0.0105(8)
C29 0.0285(10) 0.0189(10) 0.0253(9) -0.0006(8) -0.0106(8) -0.0021(8)
C30 0.0167(9) 0.0256(10) 0.0292(10) -0.0051(8) -0.0074(8) -0.0023(8)
C31 0.0176(9) 0.0221(10) 0.0265(9) -0.0017(8) -0.0056(7) -0.0066(8)
C32 0.0166(9) 0.0281(10) 0.0162(8) 0.0022(7) -0.0040(7) -0.0118(8)
C33 0.0288(10) 0.0331(11) 0.0217(9) 0.0016(8) -0.0051(8) -0.0171(9)
C34 0.0458(13) 0.0581(15) 0.0177(9) 0.0022(10) -0.0103(9) -0.0329(12)
C35 0.0293(11) 0.0791(19) 0.0199(10) 0.0130(11) -0.0124(9) -0.0265(12)
C36 0.0189(10) 0.0584(15) 0.0236(10) 0.0124(10) -0.0074(8) -0.0079(10)
C37 0.0174(9) 0.0371(12) 0.0176(9) 0.0027(8) -0.0036(7) -0.0070(8)
C38 0.0144(8) 0.0149(9) 0.0170(8) -0.0009(7) -0.0032(7) -0.0028(7)
C39 0.0167(9) 0.0215(10) 0.0190(8) 0.0020(7) -0.0064(7) -0.0046(7)
C40 0.0149(8) 0.0226(10) 0.0217(9) 0.0026(7) -0.0031(7) -0.0018(7)
C41 0.0250(10) 0.0235(10) 0.0158(8) -0.0009(7) -0.0016(7) -0.0040(8)
C42 0.0269(10) 0.0247(10) 0.0172(8) 0.0007(7) -0.0098(7) -0.0074(8)
C43 0.0170(9) 0.0230(10) 0.0221(9) 0.0020(7) -0.0073(7) -0.0051(8)
C44 0.0204(9) 0.0199(9) 0.0168(8) -0.0027(7) -0.0019(7) -0.0061(8)
C45 0.0212(9) 0.0313(11) 0.0203(9) 0.0006(8) -0.0049(7) -0.0086(8)
C46 0.0327(11) 0.0429(13) 0.0199(9) -0.0049(9) -0.0078(8) -0.0139(10)
C47 0.0356(12) 0.0548(15) 0.0217(10) -0.0130(10) 0.0034(9) -0.0212(11)
C48 0.0243(11) 0.0671(17) 0.0300(11) -0.0216(11) 0.0056(9) -0.0187(11)
C49 0.0212(10) 0.0464(13) 0.0259(10) -0.0141(9) -0.0024(8) -0.0103(9)
C50 0.0157(8) 0.0172(9) 0.0197(8) -0.0009(7) -0.0045(7) -0.0023(7)
C51 0.0236(9) 0.0187(9) 0.0183(8) -0.0008(7) -0.0081(7) -0.0030(8)
C52 0.0206(9) 0.0236(10) 0.0197(9) -0.0032(7) -0.0026(7) -0.0022(8)
C53 0.0207(9) 0.0229(10) 0.0273(10) -0.0007(8) -0.0050(8) 0.0031(8)
C54 0.0283(11) 0.0289(11) 0.0270(10) 0.0073(8) -0.0076(8) 0.0016(9)
C55 0.0245(10) 0.0263(11) 0.0203(9) 0.0031(8) -0.0025(8) -0.0042(8)
C56 0.0143(8) 0.0178(9) 0.0167(8) -0.0037(7) -0.0024(7) -0.0029(7)
C57 0.0173(9) 0.0189(9) 0.0231(9) -0.0007(7) -0.0044(7) -0.0049(7)
C58 0.0201(9) 0.0225(10) 0.0240(9) -0.0008(7) -0.0093(8) -0.0018(8)
C59 0.0160(9) 0.0253(10) 0.0292(10) -0.0091(8) -0.0070(8) -0.0042(8)
C60 0.0242(10) 0.0206(10) 0.0286(10) -0.0028(8) -0.0042(8) -0.0100(8)
C61 0.0245(10) 0.0207(10) 0.0204(9) 0.0007(7) -0.0051(7) -0.0075(8)

loop_
_atom_type_symbol
_atom_type_description
_atom_type_scat_dispersion_real
_atom_type_scat_dispersion_imag
_atom_type_scat_source
C C 0.0033 0.0016 'International Tables Vol C Tables 4.2.6.8 and 6.1.1.4'
H H 0.0000 0.0000 'International Tables Vol C Tables 4.2.6.8 and 6.1.1.4'
N N 0.0061 0.0033 'International Tables Vol C Tables 4.2.6.8 and 6.1.1.4'
P P 0.1023 0.0942 'International Tables Vol C Tables 4.2.6.8 and 6.1.1.4'
S S 0.1246 0.1234 'International Tables Vol C Tables 4.2.6.8 and 6.1.1.4'
Ni Ni 0.3393 1.1124 'International Tables Vol C Tables 4.2.6.8 and 6.1.1.4'
Se Se -0.0929 2.2259 'International Tables Vol C Tables 4.2.6.8 and 6.1.1.4'

loop_
_geom_angle_atom_site_label_1
_geom_angle_atom_site_label_2
_geom_angle_atom_site_label_3
_geom_angle
P1 Ni S2 89.508(18)
P1 Ni S1 85.859(18)
S2 Ni S1 159.76(2)
P1 Ni Se 176.847(17)
S2 Ni Se 93.635(14)
S1 Ni Se 91.268(14)
C1 Se Ni 108.70(5)
P3 N P2 138.39(10)
C12 P1 C18 112.27(8)
C12 P1 C19 102.22(8)
C18 P1 C19 106.24(8)
C12 P1 Ni 106.74(6)
C18 P1 Ni 110.40(6)
C19 P1 Ni 118.80(6)
N P2 C26 107.00(8)
N P2 C38 110.34(8)
C26 P2 C38 107.47(8)
N P2 C32 114.63(8)
C26 P2 C32 107.85(8)
C38 P2 C32 109.26(8)
N P3 C56 106.95(8)
N P3 C44 111.75(8)
C56 P3 C44 108.54(8)
N P3 C50 112.26(8)
C56 P3 C50 107.43(8)
C44 P3 C50 109.71(8)
C7 S1 Ni 102.89(6)
C13 S2 Ni 105.88(6)
C24 S3 C25 100.54(9)
C6 C1 C2 117.75(17)
C6 C1 Se 120.09(14)
C2 C1 Se 122.10(14)
C3 C2 C1 120.66(18)
C4 C3 C2 120.91(19)
C3 C4 C5 119.1(2)
C4 C5 C6 120.2(2)
C5 C6 C1 121.37(18)
C8 C7 C12 118.14(17)
C8 C7 S1 122.11(14)
C12 C7 S1 119.70(13)
C9 C8 C7 120.24(18)
C10 C9 C8 121.10(18)
C9 C10 C11 119.62(18)
C10 C11 C12 119.82(18)
C11 C12 C7 120.97(16)
C11 C12 P1 128.03(14)
C7 C12 P1 110.85(13)
C18 C13 C14 118.62(16)
C18 C13 S2 121.15(13)
C14 C13 S2 120.20(14)
C15 C14 C13 120.10(18)
C14 C15 C16 121.18(18)
C17 C16 C15 119.25(17)
C16 C17 C18 120.00(18)
C13 C18 C17 120.79(16)
C13 C18 P1 112.67(13)
C17 C18 P1 126.54(14)
C24 C19 C20 118.21(16)
C24 C19 P1 121.80(13)
C20 C19 P1 119.99(14)
C21 C20 C19 120.86(18)
C22 C21 C20 120.63(18)
C21 C22 C23 119.43(18)
C22 C23 C24 120.76(19)
C19 C24 C23 120.11(17)
C19 C24 S3 121.96(13)
C23 C24 S3 117.90(15)
C27 C26 C31 120.31(17)
C27 C26 P2 120.44(13)
C31 C26 P2 119.25(13)
C28 C27 C26 119.78(16)
C27 C28 C29 119.93(17)
C30 C29 C28 120.09(18)
C29 C30 C31 120.54(17)
C30 C31 C26 119.34(17)
C37 C32 C33 119.07(17)
C37 C32 P2 121.17(14)
C33 C32 P2 119.54(15)
C34 C33 C32 120.2(2)
C33 C34 C35 120.1(2)
C36 C35 C34 120.41(19)
C35 C36 C37 119.8(2)
C36 C37 C32 120.38(19)
C39 C38 C43 119.71(15)
C39 C38 P2 123.73(13)
C43 C38 P2 116.54(13)
C40 C39 C38 119.56(17)
C41 C40 C39 120.23(17)
C42 C41 C40 120.58(16)
C41 C42 C43 119.78(17)
C42 C43 C38 120.09(17)
C49 C44 C45 119.55(16)
C49 C44 P3 120.44(14)
C45 C44 P3 119.54(13)
C46 C45 C44 120.14(18)
C47 C46 C45 120.08(19)
C46 C47 C48 119.92(19)
C47 C48 C49 120.8(2)
C48 C49 C44 119.45(19)
C55 C50 C51 119.12(16)
C55 C50 P3 125.00(13)
C51 C50 P3 115.75(13)
C52 C51 C50 120.54(17)
C53 C52 C51 119.88(16)
C52 C53 C54 120.07(18)
C55 C54 C53 120.65(18)
C54 C55 C50 119.68(17)
C57 C56 C61 119.95(17)
C57 C56 P3 120.08(13)
C61 C56 P3 119.90(13)
C56 C57 C58 119.83(17)
C59 C58 C57 120.18(17)
C60 C59 C58 120.11(17)
C61 C60 C59 120.03(17)
C60 C61 C56 119.89(17)

loop_
_geom_bond_atom_site_label_1
_geom_bond_atom_site_label_2
_geom_bond_distance
Ni P1 2.1019(5)
Ni S2 2.1706(5)
Ni S1 2.2204(5)
Ni Se 2.3452(3)
Se C1 1.9185(18)
N P3 1.5787(15)
N P2 1.5804(14)
P1 C12 1.8034(18)
P1 C18 1.8039(18)
P1 C19 1.8383(17)
P2 C26 1.7901(18)
P2 C38 1.8015(17)
P2 C32 1.8061(18)
P3 C56 1.7960(18)
P3 C44 1.7967(17)
P3 C50 1.7979(18)
S1 C7 1.7706(19)
S2 C13 1.7641(18)
S3 C24 1.7770(19)
S3 C25 1.8019(19)
C1 C6 1.391(3)
C1 C2 1.397(2)
C2 C3 1.388(3)
C3 C4 1.380(3)
C4 C5 1.383(3)
C5 C6 1.389(3)
C7 C8 1.400(2)
C7 C12 1.408(2)
C8 C9 1.386(3)
C9 C10 1.385(3)
C10 C11 1.386(3)
C11 C12 1.393(3)
C13 C18 1.395(3)
C13 C14 1.405(2)
C14 C15 1.380(3)
C15 C16 1.392(3)
C16 C17 1.387(3)
C17 C18 1.397(2)
C19 C24 1.398(2)
C19 C20 1.398(2)
C20 C21 1.388(2)
C21 C22 1.375(3)
C22 C23 1.380(3)
C23 C24 1.399(2)
C26 C27 1.390(2)
C26 C31 1.393(2)
C27 C28 1.383(3)
C28 C29 1.391(3)
C29 C30 1.380(3)
C30 C31 1.384(3)
C32 C37 1.398(3)
C32 C33 1.398(3)
C33 C34 1.384(3)
C34 C35 1.385(3)
C35 C36 1.382(3)
C36 C37 1.388(3)
C38 C39 1.395(2)
C38 C43 1.397(2)
C39 C40 1.389(2)
C40 C41 1.383(3)
C41 C42 1.380(3)
C42 C43 1.388(2)
C44 C49 1.392(2)
C44 C45 1.393(3)
C45 C46 1.389(2)
C46 C47 1.379(3)
C47 C48 1.377(3)
C48 C49 1.389(3)
C50 C55 1.396(2)
C50 C51 1.402(2)
C51 C52 1.383(2)
C52 C53 1.381(3)
C53 C54 1.386(3)
C54 C55 1.385(3)
C56 C57 1.388(2)
C56 C61 1.397(2)
C57 C58 1.388(3)
C58 C59 1.387(3)
C59 C60 1.387(3)
C60 C61 1.385(3)
